data_7111641
loop_
_publ_author_name
'Banert, Klaus'
'Hagedorn, Manfred'
'Wutke, Jens'
'Ecorchard, Petra'
'Schaarschmidt, Dieter'
'Lang, Heinrich'

_publ_section_title
;
 Elusive ethynyl azides: trapping by 1,3-dipolar cycloaddition and
 decomposition to cyanocarbenes
;
_journal_issue 23
_journal_name_full 'Chemical Communications'
_journal_page_first 4058
_journal_paper_doi 10.1039/c0cc00079e
_journal_volume 46
_journal_year 2010
_chemical_formula_moiety 'C16 H17 Br I N3'
_chemical_formula_sum 'C16 H17 Br I N3'
_chemical_formula_weight 458.14
_chemical_name_systematic
;
?
;
_space_group_IT_number 19
_symmetry_cell_setting orthorhombic
_symmetry_space_group_name_Hall 'P 2ac 2ab'
_symmetry_space_group_name_H-M 'P 21 21 21'
_atom_sites_solution_hydrogens geom
_atom_sites_solution_primary direct
_atom_sites_solution_secondary difmap
_audit_creation_method SHELXL-97
_cell_angle_alpha 90.00
_cell_angle_beta 90.00
_cell_angle_gamma 90.00
_cell_formula_units_Z 4
_cell_length_a 7.4385(3)
_cell_length_b 11.2805(4)
_cell_length_c 19.1852(8)
_cell_measurement_reflns_used 1150
_cell_measurement_temperature 105
_cell_measurement_theta_max 28.5744
_cell_measurement_theta_min 2.9318
_cell_volume 1609.83(11)
_computing_cell_refinement
;
CrysAlisPro, Oxford Diffraction Ltd.,
Version 1.171.33.46 (release 27-08-2009 CrysAlis171 .NET)
(compiled Aug 27 2009,17:19:36)
;
_computing_data_collection
;
CrysAlisPro, Oxford Diffraction Ltd.,
Version 1.171.33.46 (release 27-08-2009 CrysAlis171 .NET)
(compiled Aug 27 2009,17:19:36)
;
_computing_data_reduction
;
CrysAlisPro, Oxford Diffraction Ltd.,
Version 1.171.33.46 (release 27-08-2009 CrysAlis171 .NET)
(compiled Aug 27 2009,17:19:36)
;
_computing_structure_refinement 'SHELXL-97 (Sheldrick, 1997)'
_computing_structure_solution 'SHELXS-97 (Sheldrick, 1990)'
_diffrn_ambient_temperature 105
_diffrn_measured_fraction_theta_full 0.995
_diffrn_measured_fraction_theta_max 0.995
_diffrn_measurement_device_type 'Oxford Gemini S'
_diffrn_measurement_method '\w scans'
_diffrn_radiation_monochromator graphite
_diffrn_radiation_source 'fine-focus sealed tube'
_diffrn_radiation_type MoK\a
_diffrn_radiation_wavelength 0.71073
_diffrn_reflns_av_R_equivalents 0.0274
_diffrn_reflns_av_sigmaI/netI 0.0402
_diffrn_reflns_limit_h_max 6
_diffrn_reflns_limit_h_min -9
_diffrn_reflns_limit_k_max 13
_diffrn_reflns_limit_k_min -8
_diffrn_reflns_limit_l_max 23
_diffrn_reflns_limit_l_min -22
_diffrn_reflns_number 5302
_diffrn_reflns_theta_full 26.00
_diffrn_reflns_theta_max 26.00
_diffrn_reflns_theta_min 3.28
_diffrn_standards_decay_% 0
_diffrn_standards_interval_count 50
_diffrn_standards_interval_time 10
_diffrn_standards_number 2
_exptl_absorpt_coefficient_mu 4.468
_exptl_absorpt_correction_T_max 1.00000
_exptl_absorpt_correction_T_min 0.58408
_exptl_absorpt_correction_type multi-scan
_exptl_absorpt_process_details
;
CrysAlisPro, Oxford Diffraction Ltd.,
Version 1.171.33.46 (release 27-08-2009 CrysAlis171 .NET)
(compiled Aug 27 2009,17:19:36)
Empirical absorption correction using spherical harmonics,
implemented in SCALE3 ABSPACK scaling algorithm.
;
_exptl_crystal_colour colorless
_exptl_crystal_density_diffrn 1.890
_exptl_crystal_density_method 'not measured'
_exptl_crystal_description block
_exptl_crystal_F_000 888
_exptl_crystal_size_max 0.30
_exptl_crystal_size_mid 0.10
_exptl_crystal_size_min 0.07
_refine_diff_density_max 0.785
_refine_diff_density_min -0.524
_refine_diff_density_rms 0.090
_refine_ls_abs_structure_details 'Flack H D (1983), Acta Cryst. A39, 876-881'
_refine_ls_abs_structure_Flack 0.068(11)
_refine_ls_extinction_method none
_refine_ls_goodness_of_fit_ref 0.964
_refine_ls_hydrogen_treatment constr
_refine_ls_matrix_type full
_refine_ls_number_parameters 190
_refine_ls_number_reflns 3041
_refine_ls_number_restraints 0
_refine_ls_restrained_S_all 0.964
_refine_ls_R_factor_all 0.0275
_refine_ls_R_factor_gt 0.0245
_refine_ls_shift/su_max 0.001
_refine_ls_shift/su_mean 0.000
_refine_ls_structure_factor_coef Fsqd
_refine_ls_weighting_details 'calc w=1/[\s^2^(Fo^2^)+(0.0247P)^2^+0.0000P] where P=(Fo^2^+2Fc^2^)/3'
_refine_ls_weighting_scheme calc
_refine_ls_wR_factor_gt 0.0503
_refine_ls_wR_factor_ref 0.0508
_reflns_number_gt 2787
_reflns_number_total 3041
_reflns_threshold_expression >2sigma(I)
_cod_data_source_file c0cc00079esup1.cif
_cod_data_source_block exp_073
_cod_original_sg_symbol_H-M P2(1)2(1)2(1)
_cod_database_code 7111641

loop_
_symmetry_equiv_pos_as_xyz
'x, y, z'
'-x+1/2, -y, z+1/2'
'x+1/2, -y+1/2, -z'
'-x, y+1/2, -z+1/2'

loop_
_atom_site_label
_atom_site_type_symbol
_atom_site_fract_x
_atom_site_fract_y
_atom_site_fract_z
_atom_site_U_iso_or_equiv
_atom_site_adp_type
_atom_site_occupancy
_atom_site_symmetry_multiplicity
_atom_site_calc_flag
_atom_site_refinement_flags
C1 C 0.5381(5) 0.1748(3) 0.40465(19) 0.0181(8) Uani 1 1 d .
C2 C 0.4357(6) 0.0879(3) 0.3791(2) 0.0182(9) Uani 1 1 d .
C3 C 0.3931(5) -0.0253(4) 0.4143(2) 0.0177(9) Uani 1 1 d .
C4 C 0.4144(5) -0.1328(3) 0.3790(2) 0.0199(9) Uani 1 1 d .
H4 H 0.4640 -0.1333 0.3345 0.024 Uiso 1 1 calc R
C5 C 0.3627(6) -0.2382(4) 0.4095(2) 0.0217(10) Uani 1 1 d .
H5 H 0.3810 -0.3096 0.3863 0.026 Uiso 1 1 calc R
C6 C 0.2824(6) -0.2373(4) 0.4757(2) 0.0253(10) Uani 1 1 d .
H6 H 0.2446 -0.3080 0.4959 0.030 Uiso 1 1 calc R
C7 C 0.2597(5) -0.1317(3) 0.5107(2) 0.0234(10) Uani 1 1 d .
H7 H 0.2071 -0.1311 0.5547 0.028 Uiso 1 1 calc R
C8 C 0.3153(6) -0.0261(4) 0.48026(19) 0.0208(9) Uani 1 1 d .
H8 H 0.3004 0.0449 0.5043 0.025 Uiso 1 1 calc R
C9 C 0.1755(5) 0.1020(3) 0.2964(2) 0.0159(8) Uani 1 1 d .
C10 C 0.1714(6) 0.1190(3) 0.2257(2) 0.0185(9) Uani 1 1 d .
C11 C 0.0072(6) 0.1245(4) 0.1813(2) 0.0224(10) Uani 1 1 d .
H11A H 0.0313 0.1732 0.1407 0.027 Uiso 1 1 calc R
H11B H -0.0896 0.1613 0.2074 0.027 Uiso 1 1 calc R
C12 C -0.0518(6) 0.0005(3) 0.1576(2) 0.0232(9) Uani 1 1 d .
H12A H -0.1722 0.0061 0.1385 0.028 Uiso 1 1 calc R
H12B H 0.0273 -0.0252 0.1204 0.028 Uiso 1 1 calc R
C13 C -0.0518(6) -0.0943(3) 0.2144(2) 0.0245(10) Uani 1 1 d .
H13A H -0.0959 -0.1675 0.1941 0.029 Uiso 1 1 calc R
H13B H 0.0717 -0.1079 0.2286 0.029 Uiso 1 1 calc R
C14 C -0.1622(6) -0.0680(4) 0.2794(2) 0.0233(10) Uani 1 1 d .
H14A H -0.2359 -0.1370 0.2892 0.028 Uiso 1 1 calc R
H14B H -0.2430 -0.0031 0.2687 0.028 Uiso 1 1 calc R
C15 C -0.0591(6) -0.0360(3) 0.3462(2) 0.0216(9) Uani 1 1 d .
H15A H -0.1408 -0.0426 0.3854 0.026 Uiso 1 1 calc R
H15B H 0.0357 -0.0939 0.3530 0.026 Uiso 1 1 calc R
C16 C 0.0250(5) 0.0881(4) 0.3471(2) 0.0207(10) Uani 1 1 d .
H16A H -0.0674 0.1461 0.3366 0.025 Uiso 1 1 calc R
H16B H 0.0694 0.1045 0.3937 0.025 Uiso 1 1 calc R
N1 N 0.3542(4) 0.1018(3) 0.31228(17) 0.0163(8) Uani 1 1 d .
N2 N 0.4564(5) 0.1155(3) 0.25367(17) 0.0205(8) Uani 1 1 d .
N3 N 0.3434(5) 0.1243(3) 0.20112(18) 0.0192(8) Uani 1 1 d .
Br1 Br 0.55477(6) 0.32722(4) 0.36191(2) 0.02399(10) Uani 1 1 d .
I1 I 0.69397(3) 0.15759(2) 0.494210(13) 0.02221(8) Uani 1 1 d .

loop_
_atom_site_aniso_label
_atom_site_aniso_U_11
_atom_site_aniso_U_22
_atom_site_aniso_U_33
_atom_site_aniso_U_23
_atom_site_aniso_U_13
_atom_site_aniso_U_12
C1 0.022(2) 0.0201(19) 0.0124(19) 0.0005(18) 0.0011(16) 0.000(2)
C2 0.0162(19) 0.023(2) 0.015(2) 0.0026(17) 0.0038(17) 0.0014(19)
C3 0.013(2) 0.022(2) 0.018(2) 0.0004(18) -0.0035(16) -0.0020(17)
C4 0.0135(19) 0.027(2) 0.019(2) 0.0001(18) 0.0040(16) -0.0018(17)
C5 0.022(2) 0.019(2) 0.024(3) -0.001(2) -0.0035(19) 0.0008(18)
C6 0.024(3) 0.025(2) 0.027(3) 0.0092(19) 0.000(2) -0.001(2)
C7 0.0223(19) 0.032(2) 0.016(2) 0.0045(19) 0.0034(16) -0.0038(16)
C8 0.0178(19) 0.0249(19) 0.020(2) -0.0062(17) -0.0008(18) -0.003(2)
C9 0.016(2) 0.0136(18) 0.019(2) -0.0018(16) 0.0013(18) 0.0011(18)
C10 0.022(2) 0.0144(18) 0.019(2) -0.0009(16) 0.0004(18) -0.0011(18)
C11 0.024(2) 0.022(2) 0.022(2) 0.0005(18) -0.0022(18) 0.0018(18)
C12 0.027(2) 0.021(2) 0.022(2) -0.0058(19) -0.0038(19) -0.001(2)
C13 0.025(2) 0.020(2) 0.029(3) -0.0082(19) -0.003(2) -0.002(2)
C14 0.020(2) 0.0158(19) 0.034(3) -0.0010(19) -0.0006(19) -0.0009(19)
C15 0.020(2) 0.022(2) 0.022(2) 0.0006(18) 0.0073(19) -0.001(2)
C16 0.021(2) 0.025(2) 0.016(2) -0.0026(19) 0.0032(18) -0.0004(19)
N1 0.0180(18) 0.0193(17) 0.0116(18) -0.0025(14) 0.0007(13) -0.0001(14)
N2 0.0213(19) 0.0241(18) 0.0161(19) 0.0040(15) 0.0060(16) -0.0020(16)
N3 0.0243(19) 0.0172(17) 0.0161(18) 0.0006(14) 0.0001(15) -0.0021(15)
Br1 0.0267(2) 0.02147(19) 0.0238(2) 0.0024(2) 0.00018(17) -0.0034(2)
I1 0.02174(12) 0.02627(13) 0.01860(13) -0.00176(13) -0.00054(12) -0.00276(13)

loop_
_atom_type_symbol
_atom_type_description
_atom_type_scat_dispersion_real
_atom_type_scat_dispersion_imag
_atom_type_scat_source
C C 0.0033 0.0016 'International Tables Vol C Tables 4.2.6.8 and 6.1.1.4'
H H 0.0000 0.0000 'International Tables Vol C Tables 4.2.6.8 and 6.1.1.4'
N N 0.0061 0.0033 'International Tables Vol C Tables 4.2.6.8 and 6.1.1.4'
Br Br -0.2901 2.4595 'International Tables Vol C Tables 4.2.6.8 and 6.1.1.4'
I I -0.4742 1.8119 'International Tables Vol C Tables 4.2.6.8 and 6.1.1.4'

loop_
_geom_angle_atom_site_label_1
_geom_angle_atom_site_label_2
_geom_angle_atom_site_label_3
_geom_angle
C2 C1 Br1 122.7(3)
C2 C1 I1 123.5(3)
Br1 C1 I1 113.73(18)
C1 C2 N1 119.5(3)
C1 C2 C3 126.1(4)
N1 C2 C3 114.4(4)
C8 C3 C4 118.8(4)
C8 C3 C2 120.7(4)
C4 C3 C2 120.3(4)
C5 C4 C3 120.8(4)
C5 C4 H4 119.6
C3 C4 H4 119.6
C4 C5 C6 119.7(4)
C4 C5 H5 120.1
C6 C5 H5 120.1
C7 C6 C5 120.0(4)
C7 C6 H6 120.0
C5 C6 H6 120.0
C6 C7 C8 120.0(4)
C6 C7 H7 120.0
C8 C7 H7 120.0
C7 C8 C3 120.8(4)
C7 C8 H8 119.6
C3 C8 H8 119.6
N1 C9 C10 104.1(3)
N1 C9 C16 125.9(4)
C10 C9 C16 130.1(4)
N3 C10 C9 109.1(4)
N3 C10 C11 124.7(4)
C9 C10 C11 126.2(4)
C10 C11 C12 111.4(3)
C10 C11 H11A 109.3
C12 C11 H11A 109.3
C10 C11 H11B 109.3
C12 C11 H11B 109.3
H11A C11 H11B 108.0
C13 C12 C11 115.3(3)
C13 C12 H12A 108.4
C11 C12 H12A 108.4
C13 C12 H12B 108.4
C11 C12 H12B 108.4
H12A C12 H12B 107.5
C14 C13 C12 116.6(4)
C14 C13 H13A 108.1
C12 C13 H13A 108.1
C14 C13 H13B 108.1
C12 C13 H13B 108.1
H13A C13 H13B 107.3
C13 C14 C15 117.4(4)
C13 C14 H14A 108.0
C15 C14 H14A 108.0
C13 C14 H14B 108.0
C15 C14 H14B 108.0
H14A C14 H14B 107.2
C16 C15 C14 115.3(3)
C16 C15 H15A 108.4
C14 C15 H15A 108.4
C16 C15 H15B 108.4
C14 C15 H15B 108.4
H15A C15 H15B 107.5
C9 C16 C15 113.2(3)
C9 C16 H16A 108.9
C15 C16 H16A 108.9
C9 C16 H16B 108.9
C15 C16 H16B 108.9
H16A C16 H16B 107.7
C9 N1 N2 111.0(3)
C9 N1 C2 128.0(3)
N2 N1 C2 121.0(3)
N3 N2 N1 106.5(3)
N2 N3 C10 109.3(3)

loop_
_geom_bond_atom_site_label_1
_geom_bond_atom_site_label_2
_geom_bond_distance
C1 C2 1.335(5)
C1 Br1 1.909(4)
C1 I1 2.082(4)
C2 N1 1.427(5)
C2 C3 1.479(5)
C3 C8 1.392(5)
C3 C4 1.398(5)
C4 C5 1.379(6)
C4 H4 0.9300
C5 C6 1.403(6)
C5 H5 0.9300
C6 C7 1.378(6)
C6 H6 0.9300
C7 C8 1.390(5)
C7 H7 0.9300
C8 H8 0.9300
C9 N1 1.364(5)
C9 C10 1.370(6)
C9 C16 1.492(5)
C10 N3 1.365(5)
C10 C11 1.490(6)
C11 C12 1.535(5)
C11 H11A 0.9700
C11 H11B 0.9700
C12 C13 1.526(5)
C12 H12A 0.9700
C12 H12B 0.9700
C13 C14 1.522(6)
C13 H13A 0.9700
C13 H13B 0.9700
C14 C15 1.537(6)
C14 H14A 0.9700
C14 H14B 0.9700
C15 C16 1.534(5)
C15 H15A 0.9700
C15 H15B 0.9700
C16 H16A 0.9700
C16 H16B 0.9700
N1 N2 1.366(4)
N2 N3 1.316(5)

loop_
_geom_torsion_atom_site_label_1
_geom_torsion_atom_site_label_2
_geom_torsion_atom_site_label_3
_geom_torsion_atom_site_label_4
_geom_torsion
Br1 C1 C2 N1 9.0(5)
I1 C1 C2 N1 -171.0(3)
Br1 C1 C2 C3 -169.9(3)
I1 C1 C2 C3 10.1(6)
C1 C2 C3 C8 55.6(6)
N1 C2 C3 C8 -123.3(4)
C1 C2 C3 C4 -130.5(4)
N1 C2 C3 C4 50.5(5)
C8 C3 C4 C5 -1.3(6)
C2 C3 C4 C5 -175.2(4)
C3 C4 C5 C6 2.1(6)
C4 C5 C6 C7 -1.7(7)
C5 C6 C7 C8 0.4(6)
C6 C7 C8 C3 0.5(6)
C4 C3 C8 C7 0.0(6)
C2 C3 C8 C7 173.9(4)
N1 C9 C10 N3 2.0(4)
C16 C9 C10 N3 -178.7(4)
N1 C9 C10 C11 179.0(4)
C16 C9 C10 C11 -1.7(7)
N3 C10 C11 C12 89.8(5)
C9 C10 C11 C12 -86.7(5)
C10 C11 C12 C13 45.2(5)
C11 C12 C13 C14 55.6(5)
C12 C13 C14 C15 -106.4(4)
C13 C14 C15 C16 73.4(5)
N1 C9 C16 C15 -103.0(5)
C10 C9 C16 C15 77.9(5)
C14 C15 C16 C9 -67.8(5)
C10 C9 N1 N2 -1.2(4)
C16 C9 N1 N2 179.4(3)
C10 C9 N1 C2 179.7(4)
C16 C9 N1 C2 0.3(6)
C1 C2 N1 C9 -119.1(5)
C3 C2 N1 C9 59.9(5)
C1 C2 N1 N2 61.9(5)
C3 C2 N1 N2 -119.1(4)
C9 N1 N2 N3 0.0(4)
C2 N1 N2 N3 179.2(3)
N1 N2 N3 C10 1.3(4)
C9 C10 N3 N2 -2.1(4)
C11 C10 N3 N2 -179.2(4)
